data_7044209
loop_
_publ_author_name
'gao, wei'
'liu, feng'
'zhang, bao ying'
'Zhang, Xiumei'
'liu, jie ping'
'Gao, En-Qing'
'Gao, Qingyu'

_publ_section_title
;
 2D carboxylate-bridged LnIII coordination polymers: displaying the slow
 magnetic relaxation and luminescent properties in detection of Fe3+,
 Cr2O72- and nitrobenzene
;
_journal_name_full 'Dalton Trans.'
_journal_paper_doi 10.1039/C7DT03088F
_journal_year 2017
_chemical_formula_sum 'C14 H14 N3 Nd O12'
_chemical_formula_weight 560.52
_space_group_crystal_system monoclinic
_space_group_IT_number 14
_space_group_name_Hall '-P 2ybc'
_space_group_name_H-M_alt 'P 1 21/c 1'
_symmetry_space_group_name_Hall '-P 2ybc'
_symmetry_space_group_name_H-M 'P 1 21/c 1'
_atom_sites_solution_hydrogens mixed
_audit_creation_method SHELXL-2014/7
_audit_update_record
;
2017-08-12 deposited with the CCDC.
2017-09-13 downloaded from the CCDC.
;
_cell_angle_alpha 90
_cell_angle_beta 128.175(6)
_cell_angle_gamma 90
_cell_formula_units_Z 4
_cell_length_a 13.9481(16)
_cell_length_b 9.9518(12)
_cell_length_c 17.4760(16)
_cell_measurement_reflns_used 9944
_cell_measurement_temperature 293(2)
_cell_measurement_theta_max 27.50
_cell_measurement_theta_min 3.10
_cell_volume 1907.0(4)
_computing_cell_refinement 'Bruker SMART'
_computing_data_collection 'Bruker SMART'
_computing_data_reduction 'Bruker SAINT'
_computing_molecular_graphics 'Bruker SHELXTL'
_computing_publication_material 'Bruker SHELXTL'
_computing_structure_refinement 'SHELXL-2014/7 (Sheldrick, 2014)'
_computing_structure_solution 'Bruker SHELXTL'
_diffrn_ambient_temperature 293(2)
_diffrn_measured_fraction_theta_full 0.999
_diffrn_measured_fraction_theta_max 0.999
_diffrn_measurement_device_type 'CCD area detector'
_diffrn_measurement_method 'phi and omega scans'
_diffrn_radiation_type MoK\a
_diffrn_radiation_wavelength 0.71073
_diffrn_reflns_av_R_equivalents 0.0557
_diffrn_reflns_av_unetI/netI 0.0266
_diffrn_reflns_Laue_measured_fraction_full 0.999
_diffrn_reflns_Laue_measured_fraction_max 0.999
_diffrn_reflns_limit_h_max 16
_diffrn_reflns_limit_h_min -16
_diffrn_reflns_limit_k_max 11
_diffrn_reflns_limit_k_min -11
_diffrn_reflns_limit_l_max 20
_diffrn_reflns_limit_l_min -20
_diffrn_reflns_number 30108
_diffrn_reflns_point_group_measured_fraction_full 0.999
_diffrn_reflns_point_group_measured_fraction_max 0.999
_diffrn_reflns_theta_full 25.010
_diffrn_reflns_theta_max 25.010
_diffrn_reflns_theta_min 2.965
_diffrn_source 'fine-focus sealed tube'
_exptl_absorpt_coefficient_mu 2.794
_exptl_absorpt_correction_type none
_exptl_crystal_colour colorless
_exptl_crystal_density_diffrn 1.952
_exptl_crystal_density_method 'not measured'
_exptl_crystal_description block
_exptl_crystal_F_000 1100
_exptl_crystal_size_max 0.100
_exptl_crystal_size_mid 0.100
_exptl_crystal_size_min 0.080
_refine_diff_density_max 0.391
_refine_diff_density_min -0.378
_refine_diff_density_rms 0.080
_refine_ls_extinction_method none
_refine_ls_goodness_of_fit_ref 1.031
_refine_ls_hydrogen_treatment mixed
_refine_ls_matrix_type full
_refine_ls_number_parameters 281
_refine_ls_number_reflns 3356
_refine_ls_number_restraints 0
_refine_ls_restrained_S_all 1.031
_refine_ls_R_factor_all 0.0321
_refine_ls_R_factor_gt 0.0211
_refine_ls_shift/su_max 0.002
_refine_ls_shift/su_mean 0.000
_refine_ls_structure_factor_coef Fsqd
_refine_ls_weighting_details 'w=1/[\s^2^(Fo^2^)+(0.0211P)^2^+0.9289P] where P=(Fo^2^+2Fc^2^)/3'
_refine_ls_weighting_scheme calc
_refine_ls_wR_factor_gt 0.0426
_refine_ls_wR_factor_ref 0.0454
_reflns_Friedel_coverage 0.000
_reflns_number_gt 2812
_reflns_number_total 3356
_reflns_threshold_expression 'I > 2\s(I)'
_cod_data_source_file c7dt03088f2.cif
_cod_data_source_block 4_CCDC4
_cod_database_code 7044209
_shelx_shelxl_version_number 2014/7
_shelx_space_group_comment
;
The symmetry employed for this shelxl refinement is uniquely defined
by the following loop, which should always be used as a source of
symmetry information in preference to the above space-group names.
They are only intended as comments.
;
_shelx_estimated_absorpt_t_min 0.768
_shelx_estimated_absorpt_t_max 0.807

loop_
_space_group_symop_operation_xyz
'x, y, z'
'-x, y+1/2, -z+1/2'
'-x, -y, -z'
'x, -y-1/2, z-1/2'

loop_
_atom_site_label
_atom_site_type_symbol
_atom_site_fract_x
_atom_site_fract_y
_atom_site_fract_z
_atom_site_U_iso_or_equiv
_atom_site_adp_type
_atom_site_occupancy
_atom_site_site_symmetry_order
_atom_site_calc_flag
_atom_site_refinement_flags_posn
_atom_site_refinement_flags_adp
_atom_site_refinement_flags_occupancy
Nd1 Nd -0.50885(2) -0.04431(2) -0.64893(2) 0.01804(6) Uani 1 1 d . . .
O1 O -0.39869(19) -0.2362(2) -0.63900(14) 0.0217(5) Uani 1 1 d . . .
O2 O -0.4737(2) -0.4213(2) -0.72829(15) 0.0361(6) Uani 1 1 d . . .
O3 O -0.5073(2) -0.8324(2) -0.58607(15) 0.0290(5) Uani 1 1 d . . .
O4 O -0.4509(2) -0.8207(2) -0.43668(16) 0.0284(5) Uani 1 1 d . . .
O6 O -0.6544(2) -0.1964(2) -0.79016(16) 0.0392(6) Uani 1 1 d . . .
H6A H -0.7262 -0.1693 -0.8187 0.059 Uiso 1 1 d R U .
H6B H -0.6409 -0.2548 -0.8070 0.059 Uiso 1 1 d R U .
O7 O -0.2970(2) 0.0485(3) -0.5760(2) 0.0453(7) Uani 1 1 d . . .
O8 O -0.3132(2) -0.0416(2) -0.47212(16) 0.0348(6) Uani 1 1 d . . .
O9 O -0.7220(2) 0.0108(3) -0.71377(18) 0.0420(7) Uani 1 1 d . . .
H9A H -0.7636 -0.0600 -0.7326 0.063 Uiso 1 1 d R U .
H9B H -0.7192 0.0483 -0.6683 0.063 Uiso 1 1 d R U .
O10 O -0.1433(3) 0.0522(4) -0.4216(3) 0.1022(14) Uani 1 1 d . . .
O11 O -0.0582(14) -0.276(2) -0.4299(17) 0.068(5) Uani 0.5 1 d . . P
O11' O -0.058(2) -0.228(2) -0.4262(18) 0.086(7) Uani 0.5 1 d . . P
O12 O 0.1078(3) -0.3048(4) -0.2886(2) 0.0685(10) Uani 1 1 d . . .
O13 O 0.0955(3) -0.3181(4) -0.41787(19) 0.0651(10) Uani 1 1 d . . .
N1 N -0.0703(3) -0.2680(3) -0.1121(2) 0.0388(8) Uani 1 1 d . . .
H1 H -0.0255 -0.2305 -0.0541 0.047 Uiso 1 1 d R U .
N2 N -0.2477(3) 0.0207(3) -0.4879(3) 0.0442(8) Uani 1 1 d . . .
N3 N 0.0472(3) -0.2904(4) -0.3782(2) 0.0519(9) Uani 1 1 d . . .
C1 C -0.4184(3) -0.3599(3) -0.6479(2) 0.0205(7) Uani 1 1 d . . .
C2 C -0.3833(3) -0.4397(3) -0.5613(2) 0.0167(6) Uani 1 1 d . . .
C3 C -0.4276(3) -0.5686(3) -0.5728(2) 0.0177(6) Uani 1 1 d . . .
H3A H -0.4728 -0.6096 -0.6336 0.021 Uiso 1 1 calc R U .
C4 C -0.4046(3) -0.6369(3) -0.4935(2) 0.0165(6) Uani 1 1 d . . .
C5 C -0.3340(3) -0.5775(3) -0.4023(2) 0.0192(7) Uani 1 1 d . . .
H5B H -0.3187 -0.6235 -0.3494 0.023 Uiso 1 1 calc R U .
C6 C -0.2854(3) -0.4490(3) -0.3890(2) 0.0181(6) Uani 1 1 d . . .
C7 C -0.3111(3) -0.3809(3) -0.4691(2) 0.0189(6) Uani 1 1 d . . .
H7A H -0.2798 -0.2951 -0.4613 0.023 Uiso 1 1 calc R U .
C8 C -0.4578(3) -0.7734(3) -0.5063(2) 0.0187(7) Uani 1 1 d . . .
C9 C -0.2100(3) -0.3858(3) -0.2913(2) 0.0213(7) Uani 1 1 d . . .
C10 C -0.2263(3) -0.4166(4) -0.2226(2) 0.0392(10) Uani 1 1 d . . .
H10A H -0.2858 -0.4781 -0.2375 0.047 Uiso 1 1 calc R U .
C11 C -0.1548(4) -0.3566(5) -0.1330(3) 0.0486(11) Uani 1 1 d . . .
H11A H -0.1653 -0.3778 -0.0868 0.058 Uiso 1 1 calc R U .
C12 C -0.0499(3) -0.2331(4) -0.1748(2) 0.0307(8) Uani 1 1 d . . .
C13 C -0.1204(3) -0.2920(3) -0.2657(2) 0.0256(7) Uani 1 1 d . . .
H13A H -0.1079 -0.2688 -0.3105 0.031 Uiso 1 1 calc R U .
C14 C 0.0482(4) -0.1331(4) -0.1424(3) 0.0523(11) Uani 1 1 d . . .
H14A H 0.0710 -0.0890 -0.0844 0.078 Uiso 1 1 calc R U .
H14B H 0.0189 -0.0677 -0.1928 0.078 Uiso 1 1 calc R U .
H14C H 0.1179 -0.1783 -0.1291 0.078 Uiso 1 1 calc R U .

loop_
_atom_site_aniso_label
_atom_site_aniso_U_11
_atom_site_aniso_U_22
_atom_site_aniso_U_33
_atom_site_aniso_U_23
_atom_site_aniso_U_13
_atom_site_aniso_U_12
Nd1 0.02864(10) 0.01171(8) 0.01464(9) -0.00066(8) 0.01380(7) -0.00213(8)
O1 0.0304(12) 0.0156(11) 0.0220(11) 0.0000(9) 0.0176(10) -0.0016(9)
O2 0.0701(18) 0.0200(13) 0.0215(12) -0.0045(10) 0.0299(13) -0.0034(12)
O3 0.0457(14) 0.0148(12) 0.0244(12) -0.0057(9) 0.0206(11) -0.0053(10)
O4 0.0422(14) 0.0206(12) 0.0318(12) 0.0012(10) 0.0276(12) -0.0057(10)
O6 0.0327(14) 0.0392(15) 0.0341(14) -0.0158(12) 0.0149(12) 0.0012(12)
O7 0.0521(17) 0.0377(15) 0.0617(18) -0.0035(15) 0.0431(16) -0.0104(14)
O8 0.0357(14) 0.0343(14) 0.0289(13) -0.0067(12) 0.0172(11) -0.0026(12)
O9 0.0341(14) 0.0394(15) 0.0371(14) -0.0104(12) 0.0144(12) 0.0037(12)
O10 0.041(2) 0.126(4) 0.088(3) -0.023(3) 0.013(2) -0.040(2)
O11 0.022(5) 0.118(15) 0.058(6) 0.048(8) 0.021(5) 0.038(6)
O11' 0.084(9) 0.127(17) 0.062(7) 0.061(9) 0.053(7) 0.075(9)
O12 0.063(2) 0.107(3) 0.0340(16) 0.0231(17) 0.0289(16) 0.0309(19)
O13 0.0439(17) 0.120(3) 0.0293(15) 0.0164(17) 0.0216(14) 0.0204(18)
N1 0.0355(18) 0.052(2) 0.0231(15) -0.0163(14) 0.0151(15) -0.0157(16)
N2 0.0330(19) 0.040(2) 0.051(2) -0.0162(17) 0.0214(18) -0.0095(16)
N3 0.044(2) 0.076(3) 0.0342(19) 0.0241(19) 0.0229(19) 0.013(2)
C1 0.0282(17) 0.0187(16) 0.0203(16) -0.0028(14) 0.0178(14) 0.0010(14)
C2 0.0204(15) 0.0150(15) 0.0170(14) 0.0007(13) 0.0127(13) 0.0023(13)
C3 0.0224(16) 0.0176(16) 0.0148(14) -0.0022(12) 0.0123(13) 0.0014(13)
C4 0.0185(15) 0.0154(14) 0.0189(15) -0.0018(13) 0.0132(13) -0.0001(13)
C5 0.0227(16) 0.0193(16) 0.0174(15) 0.0049(12) 0.0132(14) 0.0037(13)
C6 0.0166(15) 0.0206(15) 0.0162(14) -0.0008(14) 0.0097(13) 0.0007(14)
C7 0.0204(16) 0.0176(16) 0.0206(15) -0.0013(13) 0.0135(14) -0.0014(13)
C8 0.0214(16) 0.0124(15) 0.0242(17) 0.0011(13) 0.0150(14) 0.0024(13)
C9 0.0196(16) 0.0230(17) 0.0178(15) -0.0003(13) 0.0098(14) 0.0000(14)
C10 0.039(2) 0.055(2) 0.0251(18) -0.0121(17) 0.0200(17) -0.0251(18)
C11 0.051(2) 0.074(3) 0.0261(19) -0.015(2) 0.0269(19) -0.029(2)
C12 0.0275(19) 0.0333(19) 0.0274(18) -0.0072(15) 0.0151(16) -0.0061(15)
C13 0.0280(18) 0.0279(18) 0.0218(16) -0.0021(14) 0.0158(15) -0.0032(15)
C14 0.045(2) 0.060(3) 0.046(2) -0.020(2) 0.025(2) -0.030(2)

loop_
_atom_type_symbol
_atom_type_description
_atom_type_scat_dispersion_real
_atom_type_scat_dispersion_imag
_atom_type_scat_source
C C 0.0033 0.0016 'International Tables Vol C Tables 4.2.6.8 and 6.1.1.4'
H H 0.0000 0.0000 'International Tables Vol C Tables 4.2.6.8 and 6.1.1.4'
N N 0.0061 0.0033 'International Tables Vol C Tables 4.2.6.8 and 6.1.1.4'
Nd Nd -0.1943 3.0179 'International Tables Vol C Tables 4.2.6.8 and 6.1.1.4'
O O 0.0106 0.0060 'International Tables Vol C Tables 4.2.6.8 and 6.1.1.4'

loop_
_geom_angle_atom_site_label_1
_geom_angle_atom_site_label_2
_geom_angle_atom_site_label_3
_geom_angle
_geom_angle_site_symmetry_1
_geom_angle_site_symmetry_3
O4 Nd1 O2 163.72(9) 3_444 2_453
O4 Nd1 O3 98.78(7) 3_444 1_565
O2 Nd1 O3 85.73(7) 2_453 1_565
O4 Nd1 O1 83.78(7) 3_444 .
O2 Nd1 O1 100.49(8) 2_453 .
O3 Nd1 O1 148.83(8) 1_565 .
O4 Nd1 O9 74.10(8) 3_444 .
O2 Nd1 O9 92.77(9) 2_453 .
O3 Nd1 O9 71.51(8) 1_565 .
O1 Nd1 O9 137.66(8) . .
O4 Nd1 O6 85.06(8) 3_444 .
O2 Nd1 O6 81.50(8) 2_453 .
O3 Nd1 O6 139.58(8) 1_565 .
O1 Nd1 O6 71.50(7) . .
O9 Nd1 O6 71.01(8) . .
O4 Nd1 O7 123.51(8) 3_444 .
O2 Nd1 O7 72.72(9) 2_453 .
O3 Nd1 O7 76.78(8) 1_565 .
O1 Nd1 O7 76.07(8) . .
O9 Nd1 O7 146.02(8) . .
O6 Nd1 O7 133.61(8) . .
O4 Nd1 O8 74.39(8) 3_444 .
O2 Nd1 O8 121.85(9) 2_453 .
O3 Nd1 O8 74.58(8) 1_565 .
O1 Nd1 O8 76.31(7) . .
O9 Nd1 O8 128.70(8) . .
O6 Nd1 O8 143.37(8) . .
O7 Nd1 O8 49.82(8) . .
O4 Nd1 N2 99.08(9) 3_444 .
O2 Nd1 N2 97.20(10) 2_453 .
O3 Nd1 N2 73.40(8) 1_565 .
O1 Nd1 N2 75.52(8) . .
O9 Nd1 N2 142.59(9) . .
O6 Nd1 N2 146.11(8) . .
O7 Nd1 N2 24.94(9) . .
O8 Nd1 N2 24.90(8) . .
C1 O1 Nd1 134.1(2) . .
C1 O2 Nd1 156.0(2) . 2_443
C8 O3 Nd1 140.50(19) . 1_545
C8 O4 Nd1 159.9(2) . 3_444
Nd1 O6 H6A 109.5 . .
Nd1 O6 H6B 128.7 . .
H6A O6 H6B 121.8 . .
N2 O7 Nd1 96.8(2) . .
N2 O8 Nd1 96.7(2) . .
Nd1 O9 H9A 109.5 . .
Nd1 O9 H9B 108.4 . .
H9A O9 H9B 110.6 . .
C11 N1 C12 123.2(3) . .
C11 N1 H1 118.4 . .
C12 N1 H1 118.4 . .
O10 N2 O8 121.3(4) . .
O10 N2 O7 122.1(4) . .
O8 N2 O7 116.6(3) . .
O10 N2 Nd1 177.1(3) . .
O8 N2 Nd1 58.41(16) . .
O7 N2 Nd1 58.27(17) . .
O11 N3 O12 122.6(12) . .
O11 N3 O13 116.6(13) . .
O12 N3 O13 119.3(3) . .
O11 N3 O11' 21(2) . .
O12 N3 O11' 118.7(12) . .
O13 N3 O11' 121.2(12) . .
O1 C1 O2 123.4(3) . .
O1 C1 C2 119.1(3) . .
O2 C1 C2 117.4(3) . .
C3 C2 C7 119.7(3) . .
C3 C2 C1 120.5(3) . .
C7 C2 C1 119.7(3) . .
C2 C3 C4 120.1(3) . .
C2 C3 H3A 120.0 . .
C4 C3 H3A 120.0 . .
C5 C4 C3 120.0(3) . .
C5 C4 C8 119.6(3) . .
C3 C4 C8 120.4(3) . .
C4 C5 C6 120.6(3) . .
C4 C5 H5B 119.7 . .
C6 C5 H5B 119.7 . .
C7 C6 C5 118.8(3) . .
C7 C6 C9 120.8(3) . .
C5 C6 C9 120.3(3) . .
C6 C7 C2 120.8(3) . .
C6 C7 H7A 119.6 . .
C2 C7 H7A 119.6 . .
O4 C8 O3 124.3(3) . .
O4 C8 C4 117.5(3) . .
O3 C8 C4 118.2(3) . .
C10 C9 C13 117.7(3) . .
C10 C9 C6 121.6(3) . .
C13 C9 C6 120.7(3) . .
C11 C10 C9 120.0(3) . .
C11 C10 H10A 120.0 . .
C9 C10 H10A 120.0 . .
N1 C11 C10 119.9(3) . .
N1 C11 H11A 120.0 . .
C10 C11 H11A 120.0 . .
N1 C12 C13 118.2(3) . .
N1 C12 C14 118.1(3) . .
C13 C12 C14 123.6(3) . .
C12 C13 C9 120.9(3) . .
C12 C13 H13A 119.5 . .
C9 C13 H13A 119.5 . .
C12 C14 H14A 109.5 . .
C12 C14 H14B 109.5 . .
H14A C14 H14B 109.5 . .
C12 C14 H14C 109.5 . .
H14A C14 H14C 109.5 . .
H14B C14 H14C 109.5 . .

loop_
_geom_bond_atom_site_label_1
_geom_bond_atom_site_label_2
_geom_bond_distance
_geom_bond_site_symmetry_2
Nd1 O4 2.323(2) 3_444
Nd1 O2 2.349(2) 2_453
Nd1 O3 2.372(2) 1_565
Nd1 O1 2.389(2) .
Nd1 O9 2.502(2) .
Nd1 O6 2.512(2) .
Nd1 O7 2.560(3) .
Nd1 O8 2.563(2) .
Nd1 N2 2.989(3) .
O1 C1 1.250(4) .
O2 C1 1.265(3) .
O2 Nd1 2.349(2) 2_443
O3 C8 1.254(4) .
O3 Nd1 2.372(2) 1_545
O4 C8 1.251(4) .
O4 Nd1 2.323(2) 3_444
O6 H6A 0.8400 .
O6 H6B 0.7265 .
O7 N2 1.269(4) .
O8 N2 1.267(4) .
O9 H9A 0.8399 .
O9 H9B 0.8565 .
O10 N2 1.214(4) .
O11 N3 1.166(16) .
O11' N3 1.31(2) .
O12 N3 1.246(4) .
O13 N3 1.259(4) .
N1 C11 1.330(5) .
N1 C12 1.337(4) .
N1 H1 0.8800 .
C1 C2 1.498(4) .
C2 C3 1.383(4) .
C2 C7 1.396(4) .
C3 C4 1.392(4) .
C3 H3A 0.9300 .
C4 C5 1.385(4) .
C4 C8 1.497(4) .
C5 C6 1.398(4) .
C5 H5B 0.9300 .
C6 C7 1.388(4) .
C6 C9 1.482(4) .
C7 H7A 0.9300 .
C9 C10 1.387(4) .
C9 C13 1.394(4) .
C10 C11 1.369(5) .
C10 H10A 0.9300 .
C11 H11A 0.9300 .
C12 C13 1.379(4) .
C12 C14 1.492(5) .
C13 H13A 0.9300 .
C14 H14A 0.9600 .
C14 H14B 0.9600 .
C14 H14C 0.9600 .

loop_
_geom_torsion_atom_site_label_1
_geom_torsion_atom_site_label_2
_geom_torsion_atom_site_label_3
_geom_torsion_atom_site_label_4
_geom_torsion
_geom_torsion_site_symmetry_1
Nd1 O8 N2 O10 176.6(4) .
Nd1 O8 N2 O7 -3.2(3) .
Nd1 O7 N2 O10 -176.6(4) .
Nd1 O7 N2 O8 3.2(3) .
Nd1 O1 C1 O2 89.9(4) .
Nd1 O1 C1 C2 -85.6(3) .
Nd1 O2 C1 O1 92.7(5) 2_443
Nd1 O2 C1 C2 -91.7(5) 2_443
O1 C1 C2 C3 165.3(3) .
O2 C1 C2 C3 -10.5(4) .
O1 C1 C2 C7 -11.0(4) .
O2 C1 C2 C7 173.3(3) .
C7 C2 C3 C4 2.7(4) .
C1 C2 C3 C4 -173.5(3) .
C2 C3 C4 C5 -2.1(4) .
C2 C3 C4 C8 176.7(3) .
C3 C4 C5 C6 0.1(4) .
C8 C4 C5 C6 -178.7(3) .
C4 C5 C6 C7 1.2(4) .
C4 C5 C6 C9 179.9(3) .
C5 C6 C7 C2 -0.5(4) .
C9 C6 C7 C2 -179.2(3) .
C3 C2 C7 C6 -1.4(4) .
C1 C2 C7 C6 174.8(3) .
Nd1 O4 C8 O3 -17.4(8) 3_444
Nd1 O4 C8 C4 161.9(5) 3_444
Nd1 O3 C8 O4 -48.9(5) 1_545
Nd1 O3 C8 C4 131.8(3) 1_545
C5 C4 C8 O4 10.1(4) .
C3 C4 C8 O4 -168.7(3) .
C5 C4 C8 O3 -170.5(3) .
C3 C4 C8 O3 10.6(4) .
C7 C6 C9 C10 150.1(3) .
C5 C6 C9 C10 -28.6(5) .
C7 C6 C9 C13 -29.4(4) .
C5 C6 C9 C13 151.9(3) .
C13 C9 C10 C11 -0.7(6) .
C6 C9 C10 C11 179.8(4) .
C12 N1 C11 C10 -0.2(7) .
C9 C10 C11 N1 0.5(6) .
C11 N1 C12 C13 0.1(6) .
C11 N1 C12 C14 -179.6(4) .
N1 C12 C13 C9 -0.3(5) .
C14 C12 C13 C9 179.4(4) .
C10 C9 C13 C12 0.6(5) .
C6 C9 C13 C12 -179.9(3) .
